data_1565626
loop_
_publ_author_name
'Liu, Kang'
'Zhang, Junhua'
'Huo, Shuaicong'
'Dong, Qing'
'Hao, Zhiqiang'
'Han, Zhangang'
'Lu, Guo-Liang'
'Lin, Jin'

_publ_section_title
;
 Highly efficient oxidation of alcohols catalyzed by Ru(II) carbonyl
 complexes bearing salicylaldiminato ligands
;
_journal_name_full 'Inorganica Chimica Acta'
_journal_page_first 119224
_journal_paper_doi 10.1016/j.ica.2019.119224
_journal_volume 500
_journal_year 2020
_chemical_formula_sum 'C47 H52 Cl2 F6 N2 O4 Ru'
_chemical_formula_weight 994.88
_space_group_IT_number 15
_space_group_name_Hall '-C 2yc'
_space_group_name_H-M_alt 'C 1 2/c 1'
_symmetry_cell_setting monoclinic
_symmetry_space_group_name_H-M 'C 1 2/c 1'
_atom_sites_solution_hydrogens geom
_atom_sites_solution_primary direct
_atom_sites_solution_secondary difmap
_audit_creation_method SHELXL-97
_cell_angle_alpha 90.00
_cell_angle_beta 93.3870(10)
_cell_angle_gamma 90.00
_cell_formula_units_Z 4
_cell_length_a 11.0360(9)
_cell_length_b 28.981(2)
_cell_length_c 15.0750(13)
_cell_measurement_reflns_used 3657
_cell_measurement_temperature 298(2)
_cell_measurement_theta_max 21.89
_cell_measurement_theta_min 2.334
_cell_volume 4813.1(7)
_computing_cell_refinement 'Bruker SMART'
_computing_data_collection 'Bruker SMART'
_computing_data_reduction 'Bruker SAINT'
_computing_molecular_graphics 'Bruker SHELXTL'
_computing_publication_material 'Bruker SHELXTL'
_computing_structure_refinement 'SHELXL-97 (Sheldrick, 1997)'
_computing_structure_solution 'SHELXS-97 (Sheldrick, 1990)'
_diffrn_ambient_temperature 298(2)
_diffrn_measured_fraction_theta_full 0.995
_diffrn_measured_fraction_theta_max 0.995
_diffrn_measurement_device_type 'CCD area detector'
_diffrn_measurement_method 'phi and omega scans'
_diffrn_radiation_monochromator graphite
_diffrn_radiation_source 'fine-focus sealed tube'
_diffrn_radiation_type MoK\a
_diffrn_radiation_wavelength 0.71073
_diffrn_reflns_av_R_equivalents 0.0623
_diffrn_reflns_av_sigmaI/netI 0.0827
_diffrn_reflns_limit_h_max 12
_diffrn_reflns_limit_h_min -13
_diffrn_reflns_limit_k_max 34
_diffrn_reflns_limit_k_min -31
_diffrn_reflns_limit_l_max 17
_diffrn_reflns_limit_l_min -17
_diffrn_reflns_number 12057
_diffrn_reflns_theta_full 25.02
_diffrn_reflns_theta_max 25.02
_diffrn_reflns_theta_min 2.33
_exptl_absorpt_coefficient_mu 0.503
_exptl_absorpt_correction_T_max 0.9375
_exptl_absorpt_correction_T_min 0.8243
_exptl_absorpt_correction_type multi-scan
_exptl_absorpt_process_details sadabs
_exptl_crystal_colour yellow
_exptl_crystal_density_diffrn 1.373
_exptl_crystal_density_method 'not measured'
_exptl_crystal_description block
_exptl_crystal_F_000 2048
_exptl_crystal_size_max 0.40
_exptl_crystal_size_mid 0.35
_exptl_crystal_size_min 0.13
_refine_diff_density_max 1.510
_refine_diff_density_min -0.664
_refine_diff_density_rms 0.111
_refine_ls_extinction_method none
_refine_ls_goodness_of_fit_ref 1.065
_refine_ls_hydrogen_treatment mixed
_refine_ls_matrix_type full
_refine_ls_number_parameters 315
_refine_ls_number_reflns 4234
_refine_ls_number_restraints 0
_refine_ls_restrained_S_all 1.065
_refine_ls_R_factor_all 0.0937
_refine_ls_R_factor_gt 0.0667
_refine_ls_shift/su_max 0.001
_refine_ls_shift/su_mean 0.000
_refine_ls_structure_factor_coef Fsqd
_refine_ls_weighting_details 'calc w=1/[\s^2^(Fo^2^)+(0.1081P)^2^+4.5291P] where P=(Fo^2^+2Fc^2^)/3'
_refine_ls_weighting_scheme calc
_refine_ls_wR_factor_gt 0.1749
_refine_ls_wR_factor_ref 0.1918
_reflns_number_gt 3131
_reflns_number_total 4234
_reflns_threshold_expression >2sigma(I)
_cod_data_source_file cif-1f.cif
_cod_data_source_block 180616g
_cod_depositor_comments
;
The following automatic conversions were performed:

data item '_symmetry_cell_setting' value 'Monoclinic' was changed to
'monoclinic' in accordance with the built-in table derived from the
CIF Core dictionary named 'cif_core.dic' version 2.4.5 last updated
on 2014-11-21.

data item '_exptl_crystal_density_meas' value 'none' was changed to
'?' -- the value is perceived as not measured.

Automatic conversion script
Id: cif_fix_values 8738 2021-04-28 16:35:53Z antanas 
;
_cod_original_sg_symbol_H-M C2/c
_cod_database_code 1565626

loop_
_symmetry_equiv_pos_as_xyz
'x, y, z'
'-x, y, -z+1/2'
'x+1/2, y+1/2, z'
'-x+1/2, y+1/2, -z+1/2'
'-x, -y, -z'
'x, -y, z-1/2'
'-x+1/2, -y+1/2, -z'
'x+1/2, -y+1/2, z-1/2'

loop_
_atom_site_label
_atom_site_type_symbol
_atom_site_fract_x
_atom_site_fract_y
_atom_site_fract_z
_atom_site_U_iso_or_equiv
_atom_site_adp_type
_atom_site_occupancy
_atom_site_symmetry_multiplicity
_atom_site_calc_flag
_atom_site_refinement_flags
_atom_site_disorder_assembly
_atom_site_disorder_group
Ru1 Ru 0.5000 0.50687(2) 0.2500 0.0292(2) Uani 1 2 d S . .
Cl1 Cl 0.6290(4) 0.75796(14) 0.2392(3) 0.1615(14) Uani 1 1 d . . .
F1 F -0.0032(8) 0.3499(3) 0.0834(12) 0.102(5) Uani 0.81(3) 1 d P A 1
F2 F -0.0990(8) 0.3942(4) 0.1657(8) 0.101(6) Uani 0.81(3) 1 d P A 1
F3 F -0.1039(12) 0.4052(5) 0.0268(10) 0.117(6) Uani 0.81(3) 1 d P A 1
F1' F -0.138(3) 0.4160(14) 0.092(5) 0.11(2) Uani 0.19(3) 1 d P A 2
F2' F -0.049(5) 0.378(2) 0.019(4) 0.11(2) Uani 0.19(3) 1 d P A 2
F3' F -0.023(4) 0.3568(16) 0.151(4) 0.11(2) Uani 0.19(3) 1 d P A 2
N1 N 0.3795(4) 0.51236(14) 0.1414(3) 0.0315(10) Uani 1 1 d . . .
O1 O 0.6036(4) 0.55800(13) 0.2007(3) 0.0457(10) Uani 1 1 d . . .
O2 O 0.6478(6) 0.4366(3) 0.1583(4) 0.124(3) Uani 1 1 d . . .
C1 C 0.3794(5) 0.54844(18) 0.0873(3) 0.0338(12) Uani 1 1 d . . .
H1 H 0.3139 0.5500 0.0456 0.041 Uiso 1 1 calc R . .
C2 C 0.4642(5) 0.58503(18) 0.0835(3) 0.0319(12) Uani 1 1 d . . .
C3 C 0.5747(5) 0.58712(19) 0.1369(4) 0.0367(13) Uani 1 1 d . . .
C4 C 0.6580(5) 0.62372(19) 0.1208(4) 0.0404(14) Uani 1 1 d . . .
C5 C 0.6214(5) 0.65652(19) 0.0593(4) 0.0405(14) Uani 1 1 d . . .
H5 H 0.6751 0.6805 0.0496 0.049 Uiso 1 1 calc R . .
C6 C 0.5095(6) 0.6570(2) 0.0097(3) 0.0407(14) Uani 1 1 d . . .
C7 C 0.4351(5) 0.62016(18) 0.0214(4) 0.0385(13) Uani 1 1 d . . .
H7 H 0.3625 0.6182 -0.0130 0.046 Uiso 1 1 calc R . .
C8 C 0.7831(6) 0.6250(2) 0.1712(4) 0.0508(16) Uani 1 1 d . . .
C9 C 0.7699(7) 0.6310(3) 0.2712(4) 0.064(2) Uani 1 1 d . . .
H9A H 0.8487 0.6301 0.3018 0.096 Uiso 1 1 calc R . .
H9B H 0.7208 0.6064 0.2925 0.096 Uiso 1 1 calc R . .
H9C H 0.7319 0.6601 0.2820 0.096 Uiso 1 1 calc R . .
C10 C 0.8525(6) 0.5798(3) 0.1529(6) 0.073(2) Uani 1 1 d . . .
H10A H 0.8544 0.5752 0.0899 0.109 Uiso 1 1 calc R . .
H10B H 0.8120 0.5542 0.1788 0.109 Uiso 1 1 calc R . .
H10C H 0.9340 0.5819 0.1786 0.109 Uiso 1 1 calc R . .
C11 C 0.8599(7) 0.6659(3) 0.1401(5) 0.075(2) Uani 1 1 d . . .
H11A H 0.8226 0.6944 0.1561 0.112 Uiso 1 1 calc R . .
H11B H 0.8645 0.6646 0.0768 0.112 Uiso 1 1 calc R . .
H11C H 0.9401 0.6641 0.1681 0.112 Uiso 1 1 calc R . .
C12 C 0.4782(7) 0.6965(2) -0.0557(4) 0.0535(17) Uani 1 1 d . . .
C13 C 0.5752(9) 0.6991(3) -0.1240(5) 0.096(3) Uani 1 1 d . . .
H13A H 0.5567 0.7241 -0.1644 0.144 Uiso 1 1 calc R . .
H13B H 0.5766 0.6706 -0.1564 0.144 Uiso 1 1 calc R . .
H13C H 0.6531 0.7043 -0.0939 0.144 Uiso 1 1 calc R . .
C14 C 0.4780(10) 0.7416(3) -0.0062(6) 0.098(3) Uani 1 1 d . . .
H14A H 0.4667 0.7665 -0.0477 0.147 Uiso 1 1 calc R . .
H14B H 0.5541 0.7454 0.0273 0.147 Uiso 1 1 calc R . .
H14C H 0.4131 0.7416 0.0336 0.147 Uiso 1 1 calc R . .
C15 C 0.3559(9) 0.6900(3) -0.1046(7) 0.109(4) Uani 1 1 d . . .
H15A H 0.2946 0.6865 -0.0625 0.163 Uiso 1 1 calc R . .
H15B H 0.3577 0.6629 -0.1411 0.163 Uiso 1 1 calc R . .
H15C H 0.3375 0.7164 -0.1414 0.163 Uiso 1 1 calc R . .
C16 C 0.2745(5) 0.48277(17) 0.1280(3) 0.0314(12) Uani 1 1 d . . .
C17 C 0.2913(6) 0.4369(2) 0.1120(4) 0.0464(15) Uani 1 1 d . . .
H17 H 0.3691 0.4253 0.1074 0.056 Uiso 1 1 calc R . .
C18 C 0.1921(6) 0.4080(2) 0.1026(4) 0.0509(16) Uani 1 1 d . . .
H18 H 0.2038 0.3767 0.0920 0.061 Uiso 1 1 calc R . .
C19 C 0.0776(5) 0.4245(2) 0.1087(4) 0.0446(15) Uani 1 1 d . A .
C20 C 0.0610(6) 0.4702(2) 0.1247(5) 0.0567(18) Uani 1 1 d . . .
H20 H -0.0172 0.4816 0.1292 0.068 Uiso 1 1 calc R . .
C21 C 0.1594(6) 0.4999(2) 0.1346(5) 0.0517(17) Uani 1 1 d . . .
H21 H 0.1476 0.5312 0.1455 0.062 Uiso 1 1 calc R . .
C22 C -0.0307(8) 0.3936(3) 0.0974(7) 0.070(2) Uani 1 1 d . . .
C23 C 0.5908(6) 0.4628(2) 0.1946(4) 0.0559(18) Uani 1 1 d . . .
C24 C 0.5000 0.7246(6) 0.2500 0.122(5) Uani 1 2 d S . .
H24A H 0.4878 0.7049 0.1982 0.147 Uiso 0.50 1 calc PR . .
H24B H 0.5122 0.7049 0.3018 0.147 Uiso 0.50 1 calc PR . .

loop_
_atom_site_aniso_label
_atom_site_aniso_U_11
_atom_site_aniso_U_22
_atom_site_aniso_U_33
_atom_site_aniso_U_23
_atom_site_aniso_U_13
_atom_site_aniso_U_12
Ru1 0.0262(4) 0.0300(4) 0.0307(4) 0.000 -0.0042(2) 0.000
Cl1 0.115(3) 0.185(4) 0.182(4) -0.027(3) -0.012(3) -0.023(3)
F1 0.071(5) 0.065(5) 0.170(15) -0.029(7) 0.007(7) -0.034(4)
F2 0.059(6) 0.120(9) 0.128(9) -0.021(7) 0.032(6) -0.049(6)
F3 0.071(9) 0.126(11) 0.148(11) 0.011(10) -0.050(9) -0.044(8)
F1' 0.06(2) 0.11(3) 0.15(6) -0.02(3) 0.00(3) -0.035(18)
F2' 0.06(3) 0.11(4) 0.15(4) -0.02(4) 0.00(3) -0.04(3)
F3' 0.07(3) 0.10(3) 0.15(4) 0.00(3) -0.01(3) -0.04(3)
N1 0.030(3) 0.034(2) 0.031(2) -0.0104(19) 0.0049(19) -0.0103(19)
O1 0.033(2) 0.051(2) 0.051(2) 0.0242(19) -0.0148(18) -0.0128(19)
O2 0.097(5) 0.153(6) 0.117(5) -0.092(5) -0.029(4) 0.069(5)
C1 0.022(3) 0.046(3) 0.032(3) -0.001(2) -0.008(2) -0.004(2)
C2 0.027(3) 0.036(3) 0.032(3) 0.008(2) -0.001(2) -0.003(2)
C3 0.030(3) 0.041(3) 0.039(3) 0.003(2) -0.003(2) -0.003(2)
C4 0.034(3) 0.043(3) 0.044(3) 0.007(3) 0.001(3) -0.002(3)
C5 0.037(4) 0.038(3) 0.046(3) 0.006(2) -0.002(3) -0.010(3)
C6 0.046(4) 0.040(3) 0.035(3) 0.002(2) -0.008(3) -0.002(3)
C7 0.034(3) 0.042(3) 0.038(3) 0.003(2) -0.006(3) -0.002(3)
C8 0.037(4) 0.060(4) 0.053(4) 0.015(3) -0.008(3) -0.014(3)
C9 0.049(4) 0.074(5) 0.067(5) 0.014(4) -0.019(4) -0.018(4)
C10 0.037(4) 0.084(5) 0.095(6) 0.025(4) -0.013(4) 0.002(4)
C11 0.042(4) 0.088(6) 0.091(6) 0.037(4) -0.020(4) -0.023(4)
C12 0.055(4) 0.048(4) 0.055(4) 0.020(3) -0.014(3) -0.003(3)
C13 0.114(8) 0.098(7) 0.078(6) 0.050(5) 0.017(6) 0.015(6)
C14 0.138(10) 0.057(5) 0.097(7) 0.019(4) -0.012(7) 0.013(5)
C15 0.108(8) 0.081(6) 0.129(8) 0.059(6) -0.063(6) -0.020(6)
C16 0.029(3) 0.035(3) 0.029(3) 0.000(2) -0.006(2) -0.003(2)
C17 0.033(4) 0.043(4) 0.062(4) -0.012(3) -0.006(3) 0.006(3)
C18 0.042(4) 0.042(4) 0.068(4) -0.011(3) -0.002(3) -0.005(3)
C19 0.034(4) 0.044(4) 0.055(4) 0.001(3) -0.002(3) -0.012(3)
C20 0.028(4) 0.061(4) 0.081(5) -0.015(4) 0.001(3) 0.000(3)
C21 0.036(4) 0.042(4) 0.077(5) -0.014(3) 0.001(3) 0.000(3)
C22 0.049(5) 0.062(5) 0.099(7) -0.005(5) -0.004(5) -0.019(4)
C23 0.051(4) 0.058(4) 0.055(4) -0.021(3) -0.029(3) 0.010(3)
C24 0.105(13) 0.140(14) 0.123(13) 0.000 0.015(10) 0.000

loop_
_atom_type_symbol
_atom_type_description
_atom_type_scat_dispersion_real
_atom_type_scat_dispersion_imag
_atom_type_scat_source
C C 0.0033 0.0016 'International Tables Vol C Tables 4.2.6.8 and 6.1.1.4'
H H 0.0000 0.0000 'International Tables Vol C Tables 4.2.6.8 and 6.1.1.4'
N N 0.0061 0.0033 'International Tables Vol C Tables 4.2.6.8 and 6.1.1.4'
O O 0.0106 0.0060 'International Tables Vol C Tables 4.2.6.8 and 6.1.1.4'
F F 0.0171 0.0103 'International Tables Vol C Tables 4.2.6.8 and 6.1.1.4'
Cl Cl 0.1484 0.1585 'International Tables Vol C Tables 4.2.6.8 and 6.1.1.4'
Ru Ru -1.2594 0.8363 'International Tables Vol C Tables 4.2.6.8 and 6.1.1.4'

loop_
_geom_angle_atom_site_label_1
_geom_angle_atom_site_label_2
_geom_angle_atom_site_label_3
_geom_angle
_geom_angle_site_symmetry_1
_geom_angle_site_symmetry_3
C23 Ru1 C23 92.9(5) . 2_655
C23 Ru1 O1 174.5(2) . 2_655
C23 Ru1 O1 90.3(3) 2_655 2_655
C23 Ru1 O1 90.3(3) . .
C23 Ru1 O1 174.5(2) 2_655 .
O1 Ru1 O1 86.8(2) 2_655 .
C23 Ru1 N1 94.1(2) . 2_655
C23 Ru1 N1 92.1(2) 2_655 2_655
O1 Ru1 N1 90.22(15) 2_655 2_655
O1 Ru1 N1 83.32(16) . 2_655
C23 Ru1 N1 92.1(2) . .
C23 Ru1 N1 94.1(2) 2_655 .
O1 Ru1 N1 83.31(16) 2_655 .
O1 Ru1 N1 90.22(15) . .
N1 Ru1 N1 171.1(2) 2_655 .
C1 N1 C16 114.2(5) . .
C1 N1 Ru1 121.9(3) . .
C16 N1 Ru1 122.8(3) . .
C3 O1 Ru1 128.3(4) . .
N1 C1 C2 129.6(5) . .
N1 C1 H1 115.2 . .
C2 C1 H1 115.2 . .
C7 C2 C1 116.3(5) . .
C7 C2 C3 120.0(5) . .
C1 C2 C3 123.7(5) . .
O1 C3 C2 123.7(5) . .
O1 C3 C4 118.1(5) . .
C2 C3 C4 118.2(5) . .
C5 C4 C3 117.4(5) . .
C5 C4 C8 122.5(5) . .
C3 C4 C8 120.1(5) . .
C4 C5 C6 125.5(5) . .
C4 C5 H5 117.2 . .
C6 C5 H5 117.2 . .
C7 C6 C5 116.1(5) . .
C7 C6 C12 123.4(5) . .
C5 C6 C12 120.4(5) . .
C6 C7 C2 122.5(5) . .
C6 C7 H7 118.8 . .
C2 C7 H7 118.8 . .
C9 C8 C4 110.7(5) . .
C9 C8 C11 107.3(6) . .
C4 C8 C11 111.2(5) . .
C9 C8 C10 110.3(6) . .
C4 C8 C10 109.3(5) . .
C11 C8 C10 108.0(6) . .
C8 C9 H9A 109.5 . .
C8 C9 H9B 109.5 . .
H9A C9 H9B 109.5 . .
C8 C9 H9C 109.5 . .
H9A C9 H9C 109.5 . .
H9B C9 H9C 109.5 . .
C8 C10 H10A 109.5 . .
C8 C10 H10B 109.5 . .
H10A C10 H10B 109.5 . .
C8 C10 H10C 109.5 . .
H10A C10 H10C 109.5 . .
H10B C10 H10C 109.5 . .
C8 C11 H11A 109.5 . .
C8 C11 H11B 109.5 . .
H11A C11 H11B 109.5 . .
C8 C11 H11C 109.5 . .
H11A C11 H11C 109.5 . .
H11B C11 H11C 109.5 . .
C14 C12 C15 108.9(7) . .
C14 C12 C13 108.2(7) . .
C15 C12 C13 108.6(7) . .
C14 C12 C6 109.5(5) . .
C15 C12 C6 112.4(5) . .
C13 C12 C6 109.2(6) . .
C12 C13 H13A 109.5 . .
C12 C13 H13B 109.5 . .
H13A C13 H13B 109.5 . .
C12 C13 H13C 109.5 . .
H13A C13 H13C 109.5 . .
H13B C13 H13C 109.5 . .
C12 C14 H14A 109.5 . .
C12 C14 H14B 109.5 . .
H14A C14 H14B 109.5 . .
C12 C14 H14C 109.5 . .
H14A C14 H14C 109.5 . .
H14B C14 H14C 109.5 . .
C12 C15 H15A 109.5 . .
C12 C15 H15B 109.5 . .
H15A C15 H15B 109.5 . .
C12 C15 H15C 109.5 . .
H15A C15 H15C 109.5 . .
H15B C15 H15C 109.5 . .
C17 C16 C21 120.0(5) . .
C17 C16 N1 119.1(5) . .
C21 C16 N1 120.8(5) . .
C16 C17 C18 119.7(6) . .
C16 C17 H17 120.1 . .
C18 C17 H17 120.1 . .
C19 C18 C17 121.0(6) . .
C19 C18 H18 119.5 . .
C17 C18 H18 119.5 . .
C18 C19 C20 119.3(6) . .
C18 C19 C22 121.5(6) . .
C20 C19 C22 119.2(7) . .
C19 C20 C21 120.7(6) . .
C19 C20 H20 119.6 . .
C21 C20 H20 119.6 . .
C16 C21 C20 119.3(6) . .
C16 C21 H21 120.4 . .
C20 C21 H21 120.4 . .
F2' C22 F2 131.9(19) . .
F2' C22 F1 62(3) . .
F2 C22 F1 106.6(10) . .
F2' C22 F3 45(3) . .
F2 C22 F3 105.9(10) . .
F1 C22 F3 104.2(11) . .
F2' C22 F3' 106(3) . .
F2 C22 F3' 63(3) . .
F1 C22 F3' 48(2) . .
F3 C22 F3' 133.7(18) . .
F2' C22 F1' 91(3) . .
F2 C22 F1' 60(3) . .
F1 C22 F1' 131.4(16) . .
F3 C22 F1' 49(2) . .
F3' C22 F1' 116(3) . .
F2' C22 C19 113.7(19) . .
F2 C22 C19 113.3(8) . .
F1 C22 C19 113.7(8) . .
F3 C22 C19 112.4(8) . .
F3' C22 C19 112.9(17) . .
F1' C22 C19 114.3(16) . .
O2 C23 Ru1 177.9(8) . .
Cl1 C24 Cl1 112.3(10) 2_655 .
Cl1 C24 H24A 109.1 2_655 .
Cl1 C24 H24A 109.1 . .
Cl1 C24 H24B 109.1 2_655 .
Cl1 C24 H24B 109.1 . .
H24A C24 H24B 107.9 . .

loop_
_geom_bond_atom_site_label_1
_geom_bond_atom_site_label_2
_geom_bond_distance
_geom_bond_site_symmetry_2
Ru1 C23 1.852(7) .
Ru1 C23 1.852(7) 2_655
Ru1 O1 2.039(4) 2_655
Ru1 O1 2.039(4) .
Ru1 N1 2.054(5) 2_655
Ru1 N1 2.054(5) .
Cl1 C24 1.738(10) .
F1 C22 1.321(13) .
F2 C22 1.312(12) .
F3 C22 1.339(16) .
F1' C22 1.35(4) .
F2' C22 1.26(5) .
F3' C22 1.34(4) .
N1 C1 1.326(7) .
N1 C16 1.446(7) .
O1 C3 1.305(6) .
O2 C23 1.147(8) .
C1 C2 1.418(7) .
C1 H1 0.9300 .
C2 C7 1.407(7) .
C2 C3 1.422(7) .
C3 C4 1.434(8) .
C4 C5 1.372(8) .
C4 C8 1.536(8) .
C5 C6 1.405(8) .
C5 H5 0.9300 .
C6 C7 1.364(8) .
C6 C12 1.537(8) .
C7 H7 0.9300 .
C8 C9 1.534(9) .
C8 C11 1.545(9) .
C8 C10 1.552(10) .
C9 H9A 0.9600 .
C9 H9B 0.9600 .
C9 H9C 0.9600 .
C10 H10A 0.9600 .
C10 H10B 0.9600 .
C10 H10C 0.9600 .
C11 H11A 0.9600 .
C11 H11B 0.9600 .
C11 H11C 0.9600 .
C12 C14 1.506(10) .
C12 C15 1.511(10) .
C12 C13 1.530(10) .
C13 H13A 0.9600 .
C13 H13B 0.9600 .
C13 H13C 0.9600 .
C14 H14A 0.9600 .
C14 H14B 0.9600 .
C14 H14C 0.9600 .
C15 H15A 0.9600 .
C15 H15B 0.9600 .
C15 H15C 0.9600 .
C16 C17 1.365(8) .
C16 C21 1.374(8) .
C17 C18 1.380(8) .
C17 H17 0.9300 .
C18 C19 1.359(9) .
C18 H18 0.9300 .
C19 C20 1.362(9) .
C19 C22 1.494(9) .
C20 C21 1.387(9) .
C20 H20 0.9300 .
C21 H21 0.9300 .
C24 Cl1 1.738(10) 2_655
C24 H24A 0.9700 .
C24 H24B 0.9700 .

loop_
_geom_torsion_atom_site_label_1
_geom_torsion_atom_site_label_2
_geom_torsion_atom_site_label_3
_geom_torsion_atom_site_label_4
_geom_torsion
_geom_torsion_site_symmetry_1
_geom_torsion_site_symmetry_2
_geom_torsion_site_symmetry_3
_geom_torsion_site_symmetry_4
C23 Ru1 N1 C1 -105.6(4) . . . .
C23 Ru1 N1 C1 161.4(5) 2_655 . . .
O1 Ru1 N1 C1 71.5(4) 2_655 . . .
O1 Ru1 N1 C1 -15.2(4) . . . .
N1 Ru1 N1 C1 27.9(4) 2_655 . . .
C23 Ru1 N1 C16 87.2(4) . . . .
C23 Ru1 N1 C16 -5.8(4) 2_655 . . .
O1 Ru1 N1 C16 -95.7(4) 2_655 . . .
O1 Ru1 N1 C16 177.6(4) . . . .
N1 Ru1 N1 C16 -139.2(4) 2_655 . . .
C23 Ru1 O1 C3 106.7(5) . . . .
C23 Ru1 O1 C3 -127(2) 2_655 . . .
O1 Ru1 O1 C3 -68.7(4) 2_655 . . .
N1 Ru1 O1 C3 -159.3(5) 2_655 . . .
N1 Ru1 O1 C3 14.6(5) . . . .
C16 N1 C1 C2 177.6(5) . . . .
Ru1 N1 C1 C2 9.4(8) . . . .
N1 C1 C2 C7 -176.3(5) . . . .
N1 C1 C2 C3 4.9(9) . . . .
Ru1 O1 C3 C2 -6.2(8) . . . .
Ru1 O1 C3 C4 172.7(4) . . . .
C7 C2 C3 O1 174.3(5) . . . .
C1 C2 C3 O1 -6.9(9) . . . .
C7 C2 C3 C4 -4.6(8) . . . .
C1 C2 C3 C4 174.2(5) . . . .
O1 C3 C4 C5 -174.0(5) . . . .
C2 C3 C4 C5 5.0(8) . . . .
O1 C3 C4 C8 6.3(8) . . . .
C2 C3 C4 C8 -174.7(5) . . . .
C3 C4 C5 C6 -0.9(9) . . . .
C8 C4 C5 C6 178.8(6) . . . .
C4 C5 C6 C7 -3.6(9) . . . .
C4 C5 C6 C12 178.6(6) . . . .
C5 C6 C7 C2 4.0(8) . . . .
C12 C6 C7 C2 -178.2(5) . . . .
C1 C2 C7 C6 -178.9(5) . . . .
C3 C2 C7 C6 -0.1(8) . . . .
C5 C4 C8 C9 116.7(6) . . . .
C3 C4 C8 C9 -63.6(7) . . . .
C5 C4 C8 C11 -2.5(9) . . . .
C3 C4 C8 C11 177.2(6) . . . .
C5 C4 C8 C10 -121.6(6) . . . .
C3 C4 C8 C10 58.1(7) . . . .
C7 C6 C12 C14 121.7(7) . . . .
C5 C6 C12 C14 -60.7(9) . . . .
C7 C6 C12 C15 0.5(10) . . . .
C5 C6 C12 C15 178.2(7) . . . .
C7 C6 C12 C13 -120.0(7) . . . .
C5 C6 C12 C13 57.6(8) . . . .
C1 N1 C16 C17 124.8(6) . . . .
Ru1 N1 C16 C17 -67.1(6) . . . .
C1 N1 C16 C21 -57.7(7) . . . .
Ru1 N1 C16 C21 110.4(6) . . . .
C21 C16 C17 C18 -0.1(9) . . . .
N1 C16 C17 C18 177.4(5) . . . .
C16 C17 C18 C19 0.3(10) . . . .
C17 C18 C19 C20 -0.4(10) . . . .
C17 C18 C19 C22 179.1(7) . . . .
C18 C19 C20 C21 0.2(11) . . . .
C22 C19 C20 C21 -179.2(7) . . . .
C17 C16 C21 C20 0.0(10) . . . .
N1 C16 C21 C20 -177.5(6) . . . .
C19 C20 C21 C16 0.0(11) . . . .
C18 C19 C22 F2' -67(4) . . . .
C20 C19 C22 F2' 112(4) . . . .
C18 C19 C22 F2 123.4(10) . . . .
C20 C19 C22 F2 -57.2(12) . . . .
C18 C19 C22 F1 1.5(16) . . . .
C20 C19 C22 F1 -179.1(12) . . . .
C18 C19 C22 F3 -116.7(14) . . . .
C20 C19 C22 F3 62.8(15) . . . .
C18 C19 C22 F3' 54(4) . . . .
C20 C19 C22 F3' -127(3) . . . .
C18 C19 C22 F1' -171(3) . . . .
C20 C19 C22 F1' 9(3) . . . .
C23 Ru1 C23 O2 156(17) 2_655 . . .
O1 Ru1 C23 O2 30(19) 2_655 . . .
O1 Ru1 C23 O2 -28(17) . . . .
N1 Ru1 C23 O2 -111(17) 2_655 . . .
N1 Ru1 C23 O2 62(17) . . . .
